data_1503591
loop_
_publ_author_name
'Fan, Jian'
'Zhang, Lei'
'Briseno, Alejandro L.'
'Wudl, Fred'

_publ_section_title
;
 Synthesis and characterization of 7,8,15,16-tetraazaterrylene.
;
_journal_issue 4
_journal_name_full 'Organic letters'
_journal_page_first 1024
_journal_page_last 1026
_journal_paper_doi 10.1021/ol203285n
_journal_volume 14
_journal_year 2012
_chemical_formula_sum 'C26 H12 N4'
_chemical_formula_weight 380.40
_chemical_name_systematic
; 
 ? 
;
_space_group_IT_number 14
_symmetry_cell_setting monoclinic
_symmetry_space_group_name_Hall '-P 2ybc'
_symmetry_space_group_name_H-M 'P 1 21/c 1'
_atom_sites_solution_hydrogens geom
_atom_sites_solution_primary direct
_atom_sites_solution_secondary difmap
_audit_creation_method SHELXL-97
_cell_angle_alpha 90.00
_cell_angle_beta 93.947(14)
_cell_angle_gamma 90.00
_cell_formula_units_Z 2
_cell_length_a 3.7429(8)
_cell_length_b 15.815(3)
_cell_length_c 13.990(3)
_cell_measurement_temperature 100(2)
_cell_volume 826.2(3)
_computing_structure_refinement 'SHELXL-97 (Sheldrick, 2008)'
_computing_structure_solution 'SHELXS-97 (Sheldrick, 2008)'
_diffrn_ambient_temperature 100(2)
_diffrn_measured_fraction_theta_full 0.986
_diffrn_measured_fraction_theta_max 0.986
_diffrn_measurement_device_type 'Bruker Kappa APEX II'
_diffrn_measurement_method 'Omega scan'
_diffrn_radiation_monochromator graphite
_diffrn_radiation_source 'fine-focus sealed tube'
_diffrn_radiation_type MoK\a
_diffrn_radiation_wavelength 0.71073
_diffrn_reflns_av_R_equivalents 0.0283
_diffrn_reflns_av_sigmaI/netI 0.0368
_diffrn_reflns_limit_h_max 4
_diffrn_reflns_limit_h_min -5
_diffrn_reflns_limit_k_max 20
_diffrn_reflns_limit_k_min -21
_diffrn_reflns_limit_l_max 13
_diffrn_reflns_limit_l_min -18
_diffrn_reflns_number 4513
_diffrn_reflns_theta_full 28.46
_diffrn_reflns_theta_max 28.46
_diffrn_reflns_theta_min 1.95
_exptl_absorpt_coefficient_mu 0.093
_exptl_absorpt_correction_T_max 0.7457
_exptl_absorpt_correction_T_min 0.6344
_exptl_absorpt_correction_type multi-scan
_exptl_absorpt_process_details sadabs
_exptl_crystal_colour dark-red
_exptl_crystal_density_diffrn 1.529
_exptl_crystal_density_method 'not measured'
_exptl_crystal_description needle
_exptl_crystal_F_000 392
_exptl_crystal_size_max 0.35
_exptl_crystal_size_mid 0.05
_exptl_crystal_size_min 0.05
_refine_diff_density_max 0.558
_refine_diff_density_min -0.177
_refine_diff_density_rms 0.063
_refine_ls_extinction_method none
_refine_ls_goodness_of_fit_ref 1.043
_refine_ls_hydrogen_treatment constr
_refine_ls_matrix_type full
_refine_ls_number_parameters 136
_refine_ls_number_reflns 2042
_refine_ls_number_restraints 0
_refine_ls_restrained_S_all 1.043
_refine_ls_R_factor_all 0.0571
_refine_ls_R_factor_gt 0.0443
_refine_ls_shift/su_max 0.000
_refine_ls_shift/su_mean 0.000
_refine_ls_structure_factor_coef Fsqd
_refine_ls_weighting_details 'calc w=1/[\s^2^(Fo^2^)+(0.0835P)^2^+0.0546P] where P=(Fo^2^+2Fc^2^)/3'
_refine_ls_weighting_scheme calc
_refine_ls_wR_factor_gt 0.1219
_refine_ls_wR_factor_ref 0.1313
_reflns_number_gt 1604
_reflns_number_total 2042
_reflns_threshold_expression >2sigma(I)
_cod_data_source_file ol203285n_si_001.cif
_cod_data_source_block f08162011_0m
_cod_original_sg_symbol_H-M P2(1)/c
_cod_database_code 1503591

loop_
_symmetry_equiv_pos_as_xyz
'x, y, z'
'-x, y+1/2, -z+1/2'
'-x, -y, -z'
'x, -y-1/2, z-1/2'

loop_
_atom_site_label
_atom_site_type_symbol
_atom_site_fract_x
_atom_site_fract_y
_atom_site_fract_z
_atom_site_U_iso_or_equiv
_atom_site_adp_type
_atom_site_occupancy
_atom_site_symmetry_multiplicity
_atom_site_calc_flag
_atom_site_refinement_flags
C1 C 0.1888(3) 0.50576(7) 0.88221(7) 0.0135(2) Uani 1 1 d .
C2 C 0.2684(3) 0.57091(7) 0.81304(8) 0.0147(2) Uani 1 1 d .
C3 C 0.3987(3) 0.55075(7) 0.72590(8) 0.0178(3) Uani 1 1 d .
H3 H 0.4364 0.4932 0.7100 0.021 Uiso 1 1 calc R
C4 C 0.4758(3) 0.61419(8) 0.66080(8) 0.0200(3) Uani 1 1 d .
H4 H 0.5627 0.5993 0.6008 0.024 Uiso 1 1 calc R
C5 C 0.4269(3) 0.69771(8) 0.68282(8) 0.0198(3) Uani 1 1 d .
H5 H 0.4848 0.7402 0.6385 0.024 Uiso 1 1 calc R
C6 C 0.2915(3) 0.72106(7) 0.77070(8) 0.0166(3) Uani 1 1 d .
C7 C 0.2391(3) 0.80699(7) 0.79400(9) 0.0195(3) Uani 1 1 d .
H7 H 0.2971 0.8498 0.7500 0.023 Uiso 1 1 calc R
C8 C 0.1062(3) 0.82909(7) 0.87887(9) 0.0205(3) Uani 1 1 d .
H8 H 0.0739 0.8871 0.8937 0.025 Uiso 1 1 calc R
C9 C 0.0172(3) 0.76695(7) 0.94425(8) 0.0177(3) Uani 1 1 d .
H9 H -0.0771 0.7832 1.0029 0.021 Uiso 1 1 calc R
C10 C 0.0646(3) 0.68203(7) 0.92466(8) 0.0145(3) Uani 1 1 d .
C11 C 0.2069(3) 0.65719(7) 0.83696(8) 0.0140(3) Uani 1 1 d .
C12 C -0.0294(3) 0.61612(7) 0.99120(8) 0.0135(2) Uani 1 1 d .
C13 C 0.0406(3) 0.53108(7) 0.96788(7) 0.0125(2) Uani 1 1 d .
N1 N 0.2602(2) 0.42484(6) 0.86516(7) 0.0164(2) Uani 1 1 d .
N2 N 0.1794(3) 0.36393(6) 0.92835(7) 0.0166(2) Uani 1 1 d .

loop_
_atom_site_aniso_label
_atom_site_aniso_U_11
_atom_site_aniso_U_22
_atom_site_aniso_U_33
_atom_site_aniso_U_23
_atom_site_aniso_U_13
_atom_site_aniso_U_12
C1 0.0116(5) 0.0167(5) 0.0125(5) -0.0004(4) 0.0017(4) -0.0005(4)
C2 0.0122(5) 0.0183(5) 0.0135(5) 0.0009(4) 0.0016(4) -0.0009(4)
C3 0.0171(6) 0.0212(5) 0.0153(5) 0.0003(4) 0.0034(4) -0.0004(4)
C4 0.0191(6) 0.0271(6) 0.0145(5) 0.0023(5) 0.0056(4) -0.0014(4)
C5 0.0186(6) 0.0247(6) 0.0161(5) 0.0063(5) 0.0022(4) -0.0034(4)
C6 0.0137(5) 0.0194(6) 0.0165(6) 0.0049(4) 0.0000(4) -0.0027(4)
C7 0.0183(6) 0.0187(6) 0.0214(6) 0.0062(4) -0.0001(4) -0.0030(4)
C8 0.0210(6) 0.0152(5) 0.0253(6) 0.0030(4) 0.0012(4) -0.0007(4)
C9 0.0177(6) 0.0165(5) 0.0191(5) 0.0003(4) 0.0020(4) 0.0006(4)
C10 0.0131(5) 0.0156(5) 0.0148(5) 0.0013(4) 0.0011(4) -0.0008(4)
C11 0.0119(5) 0.0166(5) 0.0134(5) 0.0028(4) 0.0008(4) -0.0015(4)
C12 0.0126(5) 0.0148(5) 0.0131(5) 0.0001(4) 0.0016(4) -0.0004(4)
C13 0.0112(5) 0.0149(5) 0.0115(5) -0.0001(4) 0.0010(4) -0.0002(4)
N1 0.0186(5) 0.0159(5) 0.0150(5) 0.0008(4) 0.0041(3) -0.0004(3)
N2 0.0184(5) 0.0169(5) 0.0149(5) 0.0002(4) 0.0046(3) -0.0005(3)

loop_
_atom_type_symbol
_atom_type_description
_atom_type_scat_dispersion_real
_atom_type_scat_dispersion_imag
_atom_type_scat_source
C C 0.0033 0.0016 'International Tables Vol C Tables 4.2.6.8 and 6.1.1.4'
H H 0.0000 0.0000 'International Tables Vol C Tables 4.2.6.8 and 6.1.1.4'
N N 0.0061 0.0033 'International Tables Vol C Tables 4.2.6.8 and 6.1.1.4'

loop_
_geom_angle_atom_site_label_1
_geom_angle_atom_site_label_2
_geom_angle_atom_site_label_3
_geom_angle
_geom_angle_site_symmetry_1
N1 C1 C13 121.29(10) .
N1 C1 C2 120.49(10) .
C13 C1 C2 118.21(10) .
C3 C2 C11 120.00(10) .
C3 C2 C1 121.55(10) .
C11 C2 C1 118.44(10) .
C2 C3 C4 120.70(11) .
C2 C3 H3 119.7 .
C4 C3 H3 119.7 .
C5 C4 C3 120.53(11) .
C5 C4 H4 119.7 .
C3 C4 H4 119.7 .
C4 C5 C6 120.61(10) .
C4 C5 H5 119.7 .
C6 C5 H5 119.7 .
C5 C6 C7 121.08(10) .
C5 C6 C11 119.46(10) .
C7 C6 C11 119.46(10) .
C8 C7 C6 120.77(11) .
C8 C7 H7 119.6 .
C6 C7 H7 119.6 .
C7 C8 C9 120.46(11) .
C7 C8 H8 119.8 .
C9 C8 H8 119.8 .
C10 C9 C8 120.83(11) .
C10 C9 H9 119.6 .
C8 C9 H9 119.6 .
C9 C10 C11 119.88(10) .
C9 C10 C12 121.85(10) .
C11 C10 C12 118.28(10) .
C6 C11 C10 118.59(10) .
C6 C11 C2 118.66(10) .
C10 C11 C2 122.74(10) .
N2 C12 C13 121.14(10) 3_567
N2 C12 C10 120.38(10) 3_567
C13 C12 C10 118.48(10) .
C13 C13 C12 118.36(12) 3_567
C13 C13 C1 117.88(12) 3_567
C12 C13 C1 123.76(10) .
C1 N1 N2 120.62(9) .
C12 N2 N1 120.63(9) 3_567

loop_
_geom_bond_atom_site_label_1
_geom_bond_atom_site_label_2
_geom_bond_distance
_geom_bond_site_symmetry_2
C1 N1 1.3323(14) .
C1 C13 1.4128(15) .
C1 C2 1.4582(15) .
C2 C3 1.3811(15) .
C2 C11 1.4275(15) .
C3 C4 1.3984(16) .
C3 H3 0.9500 .
C4 C5 1.3715(17) .
C4 H4 0.9500 .
C5 C6 1.4109(17) .
C5 H5 0.9500 .
C6 C7 1.4144(16) .
C6 C11 1.4214(15) .
C7 C8 1.3640(17) .
C7 H7 0.9500 .
C8 C9 1.3984(16) .
C8 H8 0.9500 .
C9 C10 1.3848(16) .
C9 H9 0.9500 .
C10 C11 1.4259(16) .
C10 C12 1.4567(15) .
C12 N2 1.3299(14) 3_567
C12 C13 1.4127(15) .
C13 C13 1.380(2) 3_567
N1 N2 1.3556(13) .
N2 C12 1.3299(14) 3_567

loop_
_geom_torsion_atom_site_label_1
_geom_torsion_atom_site_label_2
_geom_torsion_atom_site_label_3
_geom_torsion_atom_site_label_4
_geom_torsion
_geom_torsion_site_symmetry_1
_geom_torsion_site_symmetry_4
N1 C1 C2 C3 3.95(17) . .
C13 C1 C2 C3 -177.11(10) . .
N1 C1 C2 C11 -176.35(9) . .
C13 C1 C2 C11 2.59(16) . .
C11 C2 C3 C4 0.76(16) . .
C1 C2 C3 C4 -179.55(10) . .
C2 C3 C4 C5 0.71(17) . .
C3 C4 C5 C6 -1.25(18) . .
C4 C5 C6 C7 -179.81(10) . .
C4 C5 C6 C11 0.29(17) . .
C5 C6 C7 C8 179.64(11) . .
C11 C6 C7 C8 -0.46(17) . .
C6 C7 C8 C9 -0.40(17) . .
C7 C8 C9 C10 0.55(18) . .
C8 C9 C10 C11 0.18(17) . .
C8 C9 C10 C12 -179.39(10) . .
C5 C6 C11 C10 -178.94(9) . .
C7 C6 C11 C10 1.16(16) . .
C5 C6 C11 C2 1.15(16) . .
C7 C6 C11 C2 -178.75(9) . .
C9 C10 C11 C6 -1.02(16) . .
C12 C10 C11 C6 178.56(9) . .
C9 C10 C11 C2 178.88(10) . .
C12 C10 C11 C2 -1.53(16) . .
C3 C2 C11 C6 -1.67(16) . .
C1 C2 C11 C6 178.63(9) . .
C3 C2 C11 C10 178.42(10) . .
C1 C2 C11 C10 -1.28(16) . .
C9 C10 C12 N2 2.93(17) . 3_567
C11 C10 C12 N2 -176.65(9) . 3_567
C9 C10 C12 C13 -177.44(10) . .
C11 C10 C12 C13 2.98(16) . .
N2 C12 C13 C13 -1.93(19) 3_567 3_567
C10 C12 C13 C13 178.45(11) . 3_567
N2 C12 C13 C1 177.93(10) 3_567 .
C10 C12 C13 C1 -1.69(17) . .
N1 C1 C13 C13 -2.34(19) . 3_567
C2 C1 C13 C13 178.73(11) . 3_567
N1 C1 C13 C12 177.80(10) . .
C2 C1 C13 C12 -1.13(17) . .
C13 C1 N1 N2 2.52(17) . .
C2 C1 N1 N2 -178.57(9) . .
C1 N1 N2 C12 -0.39(16) . 3_567
